data_7013643
loop_
_publ_author_name
'Armentano, Donatella'
'de Munno, Giovanni'
'Guerra, Francesca'
'Faus, Juan'
'Lloret, Francesc'
'Julve, Miguel'

_publ_section_title
;
 2,2?-Bipyrimidine- and 2,3-bis(2-pyridyl)pyrazine-containing
 manganese(ii) compounds: structural and magnetic properties
;
_journal_issue 24
_journal_name_full 'Dalton Transactions'
_journal_page_first 4626
_journal_paper_doi 10.1039/b311007a
_journal_year 2003
_chemical_formula_sum 'C18 H10 Mn N10'
_chemical_formula_weight 421.30
_chemical_name_systematic
;
?
;
_space_group_IT_number 19
_symmetry_cell_setting orthorhombic
_symmetry_space_group_name_Hall 'P 2ac 2ab'
_symmetry_space_group_name_H-M 'P 21 21 21'
_atom_sites_solution_hydrogens geom
_atom_sites_solution_primary direct
_atom_sites_solution_secondary difmap
_audit_creation_method SHELXL-97
_cell_angle_alpha 90.00
_cell_angle_beta 90.00
_cell_angle_gamma 90.00
_cell_formula_units_Z 4
_cell_length_a 8.1753(16)
_cell_length_b 9.5485(19)
_cell_length_c 24.017(5)
_cell_measurement_temperature 293(2)
_cell_volume 1874.8(7)
_computing_structure_refinement 'SHELXL-97 (Sheldrick, 1997)'
_computing_structure_solution 'SHELXS-97 (Sheldrick, 1990)'
_diffrn_ambient_temperature 293(2)
_diffrn_measured_fraction_theta_full 0.999
_diffrn_measured_fraction_theta_max 0.999
_diffrn_measurement_device_type 'R3m/V automatic four-circle diffractometer'
_diffrn_measurement_method omega/2-theta-scans
_diffrn_radiation_monochromator graphite
_diffrn_radiation_source 'fine-focus sealed tube'
_diffrn_radiation_type MoK\a
_diffrn_radiation_wavelength 0.71073
_diffrn_reflns_av_R_equivalents 0.0224
_diffrn_reflns_av_sigmaI/netI 0.0485
_diffrn_reflns_limit_h_max 10
_diffrn_reflns_limit_h_min -5
_diffrn_reflns_limit_k_max 12
_diffrn_reflns_limit_k_min -6
_diffrn_reflns_limit_l_max 30
_diffrn_reflns_limit_l_min -18
_diffrn_reflns_number 3140
_diffrn_reflns_theta_full 27.06
_diffrn_reflns_theta_max 27.06
_diffrn_reflns_theta_min 2.30
_diffrn_standards_decay_% 1.9
_exptl_absorpt_coefficient_mu 0.732
_exptl_absorpt_correction_T_max 0.515
_exptl_absorpt_correction_T_min 0.548
_exptl_absorpt_correction_type empirical
_exptl_absorpt_process_details psi-scan
_exptl_crystal_colour yellow
_exptl_crystal_density_diffrn 1.493
_exptl_crystal_density_method 'not measured'
_exptl_crystal_description irregular
_exptl_crystal_F_000 852
_exptl_crystal_size_max 0.38
_exptl_crystal_size_mid 0.30
_exptl_crystal_size_min 0.20
_refine_diff_density_max 0.227
_refine_diff_density_min -0.309
_refine_diff_density_rms 0.057
_refine_ls_abs_structure_details 'Flack H D (1983), Acta Cryst. A39, 876-881'
_refine_ls_abs_structure_Flack 0.01(3)
_refine_ls_extinction_method none
_refine_ls_goodness_of_fit_ref 0.962
_refine_ls_hydrogen_treatment mixed
_refine_ls_matrix_type full
_refine_ls_number_parameters 263
_refine_ls_number_reflns 2897
_refine_ls_number_restraints 0
_refine_ls_restrained_S_all 0.962
_refine_ls_R_factor_all 0.0596
_refine_ls_R_factor_gt 0.0356
_refine_ls_shift/su_max 0.000
_refine_ls_shift/su_mean 0.000
_refine_ls_structure_factor_coef Fsqd
_refine_ls_weighting_details 'calc w=1/[\s^2^(Fo^2^)+(0.0410P)^2^+0.0000P] where P=(Fo^2^+2Fc^2^)/3'
_refine_ls_weighting_scheme calc
_refine_ls_wR_factor_gt 0.0716
_refine_ls_wR_factor_ref 0.0791
_reflns_number_gt 2127
_reflns_number_total 2897
_reflns_threshold_expression >2sigma(I)
_cod_data_source_file b311007a.txt
_cod_data_source_block 4
_cod_depositor_comments
;
The following automatic conversions were performed:

'_symmetry_cell_setting' tag value 'orthorombic' was replaced with
'orthorhombic' value.

Automatic conversion script
Id: cif_fix_values 1646 2011-03-28 12:23:43Z adriana 
;
_cod_original_cell_volume 1874.8(6)
_cod_original_sg_symbol_H-M P2(1)2(1)2(1)
_cod_database_code 7013643

loop_
_symmetry_equiv_pos_as_xyz
'x, y, z'
'-x+1/2, -y, z+1/2'
'-x, y+1/2, -z+1/2'
'x+1/2, -y+1/2, -z'

loop_
_atom_site_label
_atom_site_type_symbol
_atom_site_fract_x
_atom_site_fract_y
_atom_site_fract_z
_atom_site_U_iso_or_equiv
_atom_site_adp_type
_atom_site_occupancy
_atom_site_symmetry_multiplicity
_atom_site_calc_flag
_atom_site_refinement_flags
_atom_site_disorder_assembly
_atom_site_disorder_group
Mn1 Mn 0.79175(7) 0.11674(6) 0.17394(2) 0.04284(17) Uani 1 1 d . . .
N1 N 0.7149(4) 0.1458(3) 0.08444(10) 0.0390(7) Uani 1 1 d . . .
C1 C 0.6413(5) 0.2630(4) 0.06740(17) 0.0547(11) Uani 1 1 d . . .
H1 H 0.6469 0.3416 0.0902 0.066 Uiso 1 1 calc R . .
C2 C 0.5576(5) 0.2733(5) 0.01801(17) 0.0581(12) Uani 1 1 d . . .
H2 H 0.5093 0.3572 0.0073 0.070 Uiso 1 1 calc R . .
C3 C 0.5472(5) 0.1576(5) -0.01480(17) 0.0576(12) Uani 1 1 d . . .
H3 H 0.4905 0.1613 -0.0483 0.069 Uiso 1 1 calc R . .
C4 C 0.6212(4) 0.0344(4) 0.00178(15) 0.0451(10) Uani 1 1 d . . .
H4 H 0.6134 -0.0457 -0.0201 0.054 Uiso 1 1 calc R . .
C5 C 0.7070(4) 0.0319(3) 0.05141(13) 0.0347(7) Uani 1 1 d . . .
C6 C 0.7860(4) -0.0975(3) 0.07411(12) 0.0353(7) Uani 1 1 d . . .
N2 N 0.8108(4) -0.0950(3) 0.12975(10) 0.0397(7) Uani 1 1 d . . .
C7 C 0.8642(5) -0.2115(4) 0.15418(15) 0.0516(11) Uani 1 1 d . . .
H7 H 0.8856 -0.2112 0.1922 0.062 Uiso 1 1 calc R . .
C8 C 0.8880(5) -0.3314(4) 0.12432(17) 0.0553(11) Uani 1 1 d . . .
H8 H 0.9165 -0.4130 0.1431 0.066 Uiso 1 1 calc R . .
N3 N 0.8718(4) -0.3352(3) 0.06910(12) 0.0482(8) Uani 1 1 d . . .
C9 C 0.8277(4) -0.2166(3) 0.04366(14) 0.0362(8) Uani 1 1 d . . .
C10 C 0.8368(4) -0.2273(4) -0.01865(14) 0.0384(9) Uani 1 1 d . . .
N4 N 0.9162(3) -0.1231(3) -0.04450(12) 0.0449(7) Uani 1 1 d . . .
C11 C 0.9304(5) -0.1348(5) -0.09968(16) 0.0565(10) Uani 1 1 d . . .
H11 H 0.9851 -0.0637 -0.1185 0.068 Uiso 1 1 calc R . .
C12 C 0.8698(5) -0.2449(5) -0.13082(17) 0.0613(12) Uani 1 1 d . . .
H12 H 0.8838 -0.2478 -0.1692 0.074 Uiso 1 1 calc R . .
C13 C 0.7882(6) -0.3498(4) -0.10339(16) 0.0640(11) Uani 1 1 d . . .
H13 H 0.7446 -0.4251 -0.1229 0.077 Uiso 1 1 calc R . .
C14 C 0.7721(5) -0.3413(4) -0.04613(16) 0.0499(10) Uani 1 1 d . . .
H14 H 0.7184 -0.4115 -0.0265 0.060 Uiso 1 1 calc R . .
N5 N 0.8412(5) 0.0268(4) 0.25471(14) 0.0704(11) Uani 1 1 d . . .
C15 C 0.8257(5) -0.0487(5) 0.29143(18) 0.0560(11) Uani 1 1 d . . .
N6 N 0.8003(5) -0.1259(4) 0.33555(13) 0.0777(10) Uani 1 1 d . . .
C16 C 0.8783(5) -0.2436(5) 0.34097(15) 0.0513(11) Uani 1 1 d . . .
N7 N 0.9450(4) -0.3470(4) 0.34981(14) 0.0620(10) Uani 1 1 d . . .
N8 N 0.7737(5) 0.3358(3) 0.19853(14) 0.0666(10) Uani 1 1 d . . .
C17 C 0.7275(5) 0.4345(4) 0.21956(15) 0.0505(10) Uani 1 1 d . . .
N9 N 0.6880(5) 0.5554(4) 0.23944(16) 0.0852(13) Uani 1 1 d . . .
C18 C 0.5703(5) 0.5685(4) 0.27516(16) 0.0493(10) Uani 1 1 d . . .
N10 N 0.4707(4) 0.5919(4) 0.30660(14) 0.0701(11) Uani 1 1 d . . .

loop_
_atom_site_aniso_label
_atom_site_aniso_U_11
_atom_site_aniso_U_22
_atom_site_aniso_U_33
_atom_site_aniso_U_23
_atom_site_aniso_U_13
_atom_site_aniso_U_12
Mn1 0.0539(3) 0.0352(3) 0.0394(3) -0.0014(3) 0.0067(3) 0.0018(3)
N1 0.0448(17) 0.0296(15) 0.0426(16) 0.0009(12) 0.0041(15) 0.0057(15)
C1 0.071(3) 0.034(2) 0.059(3) -0.0024(19) -0.005(2) 0.012(2)
C2 0.059(3) 0.050(3) 0.066(3) 0.012(2) -0.001(2) 0.021(2)
C3 0.054(3) 0.066(3) 0.053(3) 0.004(2) -0.015(2) 0.015(2)
C4 0.041(2) 0.045(2) 0.049(2) -0.0066(18) -0.0072(18) 0.0054(19)
C5 0.0332(19) 0.0299(17) 0.0408(19) 0.0038(15) 0.0056(18) -0.0041(18)
C6 0.0344(18) 0.0325(19) 0.0389(19) 0.0039(15) 0.0037(17) -0.0016(19)
N2 0.0482(19) 0.0289(16) 0.0419(16) 0.0039(12) 0.0089(14) 0.0005(16)
C7 0.074(3) 0.037(2) 0.044(2) 0.0087(18) 0.006(2) 0.008(2)
C8 0.076(3) 0.039(2) 0.051(3) 0.0136(19) 0.012(2) 0.014(2)
N3 0.065(2) 0.0301(17) 0.050(2) 0.0036(14) 0.0073(16) 0.0099(15)
C9 0.034(2) 0.0293(18) 0.045(2) 0.0016(16) 0.0042(16) -0.0032(16)
C10 0.037(2) 0.035(2) 0.043(2) -0.0031(17) 0.0026(16) 0.0093(17)
N4 0.0512(19) 0.0427(18) 0.0408(17) 0.0020(16) 0.0038(14) -0.0042(18)
C11 0.063(3) 0.057(3) 0.049(2) 0.004(2) 0.0056(19) -0.005(2)
C12 0.075(3) 0.065(3) 0.044(2) -0.009(2) 0.001(2) 0.003(3)
C13 0.075(3) 0.058(3) 0.059(3) -0.024(2) -0.009(2) 0.004(3)
C14 0.051(2) 0.037(2) 0.061(2) -0.0054(17) -0.002(2) -0.0035(19)
N5 0.097(3) 0.070(2) 0.044(2) 0.012(2) -0.002(2) 0.014(2)
C15 0.062(3) 0.058(3) 0.048(2) -0.010(2) -0.004(2) 0.016(2)
N6 0.102(3) 0.068(2) 0.062(2) 0.014(2) 0.025(2) 0.026(3)
C16 0.053(3) 0.061(3) 0.040(2) -0.001(2) 0.0055(18) -0.010(2)
N7 0.055(2) 0.055(2) 0.077(2) 0.0141(19) 0.0067(17) -0.0008(19)
N8 0.077(3) 0.0438(19) 0.079(2) -0.0125(17) 0.023(2) 0.0015(19)
C17 0.054(3) 0.047(2) 0.051(2) -0.0018(19) 0.014(2) -0.005(2)
N9 0.095(3) 0.048(2) 0.113(3) -0.020(2) 0.059(3) -0.007(2)
C18 0.055(3) 0.040(2) 0.052(3) -0.0078(19) 0.003(2) 0.0030(19)
N10 0.063(2) 0.071(3) 0.076(3) -0.010(2) 0.021(2) 0.009(2)

loop_
_atom_type_symbol
_atom_type_description
_atom_type_scat_dispersion_real
_atom_type_scat_dispersion_imag
_atom_type_scat_source
C C 0.0033 0.0016 'International Tables Vol C Tables 4.2.6.8 and 6.1.1.4'
H H 0.0000 0.0000 'International Tables Vol C Tables 4.2.6.8 and 6.1.1.4'
N N 0.0061 0.0033 'International Tables Vol C Tables 4.2.6.8 and 6.1.1.4'
Mn Mn 0.3368 0.7283 'International Tables Vol C Tables 4.2.6.8 and 6.1.1.4'

loop_
_geom_angle_atom_site_label_1
_geom_angle_atom_site_label_2
_geom_angle_atom_site_label_3
_geom_angle
_geom_angle_site_symmetry_1
_geom_angle_site_symmetry_3
_geom_angle_publ_flag
N5 Mn1 N8 98.70(14) . . ?
N5 Mn1 N10 87.07(14) . 3_645 ?
N8 Mn1 N10 88.85(14) . 3_645 ?
N5 Mn1 N7 96.31(14) . 3_755 ?
N8 Mn1 N7 89.18(14) . 3_755 ?
N10 Mn1 N7 176.30(14) 3_645 3_755 ?
N5 Mn1 N1 163.06(12) . . ?
N8 Mn1 N1 96.96(12) . . ?
N10 Mn1 N1 86.82(12) 3_645 . ?
N7 Mn1 N1 90.32(12) 3_755 . ?
N5 Mn1 N2 93.00(12) . . ?
N8 Mn1 N2 168.09(11) . . ?
N10 Mn1 N2 93.98(12) 3_645 . ?
N7 Mn1 N2 87.34(12) 3_755 . ?
N1 Mn1 N2 71.69(9) . . ?
C1 N1 C5 118.3(3) . . ?
C1 N1 Mn1 121.4(2) . . ?
C5 N1 Mn1 118.4(2) . . ?
N1 C1 C2 123.4(4) . . ?
C3 C2 C1 118.3(4) . . ?
C2 C3 C4 119.8(4) . . ?
C3 C4 C5 119.0(4) . . ?
N1 C5 C4 121.2(3) . . ?
N1 C5 C6 115.5(3) . . ?
C4 C5 C6 123.2(3) . . ?
N2 C6 C9 119.7(3) . . ?
N2 C6 C5 114.2(3) . . ?
C9 C6 C5 126.0(3) . . ?
C7 N2 C6 118.0(3) . . ?
C7 N2 Mn1 123.8(2) . . ?
C6 N2 Mn1 117.6(2) . . ?
N2 C7 C8 121.1(3) . . ?
N3 C8 C7 122.1(3) . . ?
C8 N3 C9 117.3(3) . . ?
N3 C9 C6 121.2(3) . . ?
N3 C9 C10 112.7(3) . . ?
C6 C9 C10 126.1(3) . . ?
N4 C10 C14 123.4(3) . . ?
N4 C10 C9 115.8(3) . . ?
C14 C10 C9 120.7(3) . . ?
C11 N4 C10 116.1(3) . . ?
N4 C11 C12 124.7(4) . . ?
C13 C12 C11 118.0(4) . . ?
C12 C13 C14 118.8(4) . . ?
C10 C14 C13 119.0(4) . . ?
C15 N5 Mn1 157.0(4) . . ?
N5 C15 N6 174.8(5) . . ?
C16 N6 C15 119.4(4) . . ?
N7 C16 N6 175.0(4) . . ?
C16 N7 Mn1 122.6(3) . 3_745 ?
C17 N8 Mn1 160.3(3) . . ?
N8 C17 N9 172.6(4) . . ?
C17 N9 C18 121.1(4) . . ?
N10 C18 N9 174.1(4) . . ?
C18 N10 Mn1 149.4(3) . 3_655 ?

loop_
_geom_bond_atom_site_label_1
_geom_bond_atom_site_label_2
_geom_bond_distance
_geom_bond_site_symmetry_2
_geom_bond_publ_flag
Mn1 N5 2.160(3) . ?
Mn1 N8 2.179(3) . ?
Mn1 N10 2.208(4) 3_645 ?
Mn1 N7 2.253(4) 3_755 ?
Mn1 N1 2.256(3) . ?
Mn1 N2 2.289(3) . ?
N1 C1 1.335(4) . ?
N1 C5 1.348(4) . ?
C1 C2 1.373(5) . ?
C2 C3 1.360(5) . ?
C3 C4 1.381(5) . ?
C4 C5 1.383(4) . ?
C5 C6 1.497(4) . ?
C6 N2 1.352(4) . ?
C6 C9 1.395(4) . ?
N2 C7 1.331(4) . ?
C7 C8 1.365(5) . ?
C8 N3 1.333(4) . ?
N3 C9 1.336(4) . ?
C9 C10 1.502(5) . ?
C10 N4 1.340(4) . ?
C10 C14 1.379(5) . ?
N4 C11 1.335(4) . ?
C11 C12 1.382(5) . ?
C12 C13 1.371(5) . ?
C13 C14 1.384(5) . ?
N5 C15 1.146(5) . ?
C15 N6 1.307(5) . ?
N6 C16 1.299(6) . ?
C16 N7 1.148(5) . ?
N7 Mn1 2.253(4) 3_745 ?
N8 C17 1.134(4) . ?
C17 N9 1.290(5) . ?
N9 C18 1.295(5) . ?
C18 N10 1.133(5) . ?
N10 Mn1 2.208(4) 3_655 ?

loop_
_geom_torsion_atom_site_label_1
_geom_torsion_atom_site_label_2
_geom_torsion_atom_site_label_3
_geom_torsion_atom_site_label_4
_geom_torsion
_geom_torsion_site_symmetry_1
_geom_torsion_site_symmetry_2
_geom_torsion_site_symmetry_3
_geom_torsion_site_symmetry_4
_geom_torsion_publ_flag
N1 C5 C6 N2 18.6(4) . . . . ?
N3 C9 C10 N4 -130.8(3) . . . . ?
C5 C6 C9 C10 14.6(5) . . . . ?
C4 C5 C6 C9 20.3(5) . . . . ?
C6 C9 C10 C11 49.0(6) . . . . ?
